data_1504102
loop_
_publ_author_name
'Eisch, John J.'
'Manchanayakage, Renuka N.'
'Rheingold, Arnold L.'

_publ_section_title
;
 Attempted generation of the potentially aromatic
 6,7-diphenyldibenzo[e,g][1,4]diazocine dianion leads with profound
 rearrangement to the isomeric n-(2-amino-1,2-diphenylethenyl)carbazole
 dianions.
;
_journal_issue 18
_journal_name_full 'Organic letters'
_journal_page_first 4060
_journal_page_last 4063
_journal_paper_doi 10.1021/ol901503s
_journal_volume 11
_journal_year 2009
_chemical_formula_sum 'C26 H20 N2'
_chemical_formula_weight 360.44
_chemical_name_systematic
; 
 ? 
;
_space_group_IT_number 19
_symmetry_cell_setting orthorhombic
_symmetry_space_group_name_Hall 'P 2ac 2ab'
_symmetry_space_group_name_H-M 'P 21 21 21'
_atom_sites_solution_hydrogens geom
_atom_sites_solution_primary direct
_atom_sites_solution_secondary difmap
_audit_creation_method SHELXL-97
_cell_angle_alpha 90.00
_cell_angle_beta 90.00
_cell_angle_gamma 90.00
_cell_formula_units_Z 4
_cell_length_a 10.0514(3)
_cell_length_b 10.6807(3)
_cell_length_c 17.5467(5)
_cell_measurement_reflns_used 5563
_cell_measurement_temperature 100(2)
_cell_measurement_theta_max 65.16
_cell_measurement_theta_min 4.85
_cell_volume 1883.74(9)
_computing_cell_refinement 'Bruker SAINT'
_computing_data_collection 'Bruker APEX2'
_computing_data_reduction 'Bruker SAINT'
_computing_molecular_graphics 'Bruker SHELXTL'
_computing_publication_material 'Bruker SHELXTL'
_computing_structure_refinement 'SHELXL-97 (Sheldrick, 1997)'
_computing_structure_solution 'SHELXS-97 (Sheldrick, 1990)'
_diffrn_ambient_temperature 100(2)
_diffrn_measured_fraction_theta_full 0.978
_diffrn_measured_fraction_theta_max 0.978
_diffrn_measurement_device_type 'Bruker APEX-II CCD'
_diffrn_measurement_method '\f and \w scans'
_diffrn_radiation_monochromator graphite
_diffrn_radiation_source 'fine-focus sealed tube'
_diffrn_radiation_type CuK\a
_diffrn_radiation_wavelength 1.54178
_diffrn_reflns_av_R_equivalents 0.0271
_diffrn_reflns_av_sigmaI/netI 0.0293
_diffrn_reflns_limit_h_max 11
_diffrn_reflns_limit_h_min -12
_diffrn_reflns_limit_k_max 13
_diffrn_reflns_limit_k_min -11
_diffrn_reflns_limit_l_max 22
_diffrn_reflns_limit_l_min -22
_diffrn_reflns_number 8369
_diffrn_reflns_theta_full 67.50
_diffrn_reflns_theta_max 67.50
_diffrn_reflns_theta_min 4.85
_exptl_absorpt_coefficient_mu 0.573
_exptl_absorpt_correction_T_max 0.9039
_exptl_absorpt_correction_T_min 0.8561
_exptl_absorpt_correction_type multi-scan
_exptl_absorpt_process_details sadabs
_exptl_crystal_colour yellow
_exptl_crystal_density_diffrn 1.271
_exptl_crystal_density_method 'not measured'
_exptl_crystal_description block
_exptl_crystal_F_000 760
_exptl_crystal_size_max 0.28
_exptl_crystal_size_mid 0.24
_exptl_crystal_size_min 0.18
_refine_diff_density_max 0.248
_refine_diff_density_min -0.251
_refine_diff_density_rms 0.032
_refine_ls_abs_structure_details 'Flack H D (1983), Acta Cryst. A39, 876-881'
_refine_ls_abs_structure_Flack 0.0(5)
_refine_ls_extinction_method none
_refine_ls_goodness_of_fit_ref 1.018
_refine_ls_hydrogen_treatment constr
_refine_ls_matrix_type full
_refine_ls_number_parameters 253
_refine_ls_number_reflns 3059
_refine_ls_number_restraints 0
_refine_ls_restrained_S_all 1.018
_refine_ls_R_factor_all 0.0353
_refine_ls_R_factor_gt 0.0320
_refine_ls_shift/su_max 0.002
_refine_ls_shift/su_mean 0.000
_refine_ls_structure_factor_coef Fsqd
_refine_ls_weighting_details 'calc w=1/[\s^2^(Fo^2^)+(0.0522P)^2^+0.1650P] where P=(Fo^2^+2Fc^2^)/3'
_refine_ls_weighting_scheme calc
_refine_ls_wR_factor_gt 0.0799
_refine_ls_wR_factor_ref 0.0824
_reflns_number_gt 2867
_reflns_number_total 3059
_reflns_threshold_expression >2sigma(I)
_cod_data_source_file ol901503s_si_001.cif
_cod_data_source_block eisch4
_cod_depositor_comments
;
The following automatic conversions were performed:

'_symmetry_cell_setting' value 'Orthorhombic' changed to
'orthorhombic' according to
/home/saulius/struct/CIF-dictionaries/cif_core.dic dictionary named
'cif_core.dic' version 2.4.2 from 2011-04-26.

Automatic conversion script
Id: cif_fix_values 1715 2011-07-08 13:25:40Z adriana 
;
_cod_original_sg_symbol_H-M P2(1)2(1)2(1)
_cod_database_code 1504102

loop_
_symmetry_equiv_pos_as_xyz
'x, y, z'
'x+1/2, -y+1/2, -z'
'-x, y+1/2, -z+1/2'
'-x+1/2, -y, z+1/2'

loop_
_atom_site_label
_atom_site_type_symbol
_atom_site_fract_x
_atom_site_fract_y
_atom_site_fract_z
_atom_site_U_iso_or_equiv
_atom_site_adp_type
_atom_site_occupancy
_atom_site_symmetry_multiplicity
_atom_site_calc_flag
_atom_site_refinement_flags
N1 N 0.88122(14) 0.30111(13) 0.10328(8) 0.0225(3) Uani 1 1 d .
N2 N 1.07661(14) 0.56840(13) 0.17420(9) 0.0281(3) Uani 1 1 d .
H2A H 1.0429 0.6329 0.1497 0.034 Uiso 1 1 calc R
H2B H 1.1389 0.5800 0.2087 0.034 Uiso 1 1 calc R
C1 C 0.88693(16) 0.22331(15) 0.03987(9) 0.0213(3) Uani 1 1 d .
C2 C 0.95768(17) 0.24026(16) -0.02742(9) 0.0257(4) Uani 1 1 d .
H2C H 1.0131 0.3113 -0.0347 0.031 Uiso 1 1 calc R
C3 C 0.94453(18) 0.15023(17) -0.08307(10) 0.0294(4) Uani 1 1 d .
H3A H 0.9908 0.1601 -0.1299 0.035 Uiso 1 1 calc R
C4 C 0.86465(19) 0.04457(17) -0.07228(10) 0.0302(4) Uani 1 1 d .
H4A H 0.8586 -0.0165 -0.1115 0.036 Uiso 1 1 calc R
C5 C 0.79440(17) 0.02774(16) -0.00535(10) 0.0268(4) Uani 1 1 d .
H5A H 0.7403 -0.0443 0.0017 0.032 Uiso 1 1 calc R
C6 C 0.80430(16) 0.11831(15) 0.05155(9) 0.0212(3) Uani 1 1 d .
C7 C 0.74087(16) 0.13645(16) 0.12477(9) 0.0226(3) Uani 1 1 d .
C8 C 0.64373(17) 0.07059(17) 0.16498(10) 0.0273(4) Uani 1 1 d .
H8A H 0.6109 -0.0070 0.1464 0.033 Uiso 1 1 calc R
C9 C 0.59607(18) 0.1204(2) 0.23248(10) 0.0340(4) Uani 1 1 d .
H9A H 0.5296 0.0766 0.2603 0.041 Uiso 1 1 calc R
C10 C 0.64433(18) 0.23382(19) 0.26016(9) 0.0322(4) Uani 1 1 d .
H10A H 0.6088 0.2665 0.3062 0.039 Uiso 1 1 calc R
C11 C 0.74251(18) 0.30023(17) 0.22251(9) 0.0283(4) Uani 1 1 d .
H11A H 0.7766 0.3764 0.2426 0.034 Uiso 1 1 calc R
C12 C 0.78951(17) 0.25134(16) 0.15410(9) 0.0230(3) Uani 1 1 d .
C13 C 0.93591(17) 0.42521(16) 0.10575(10) 0.0248(4) Uani 1 1 d .
C14 C 0.87485(17) 0.51550(15) 0.05247(9) 0.0236(3) Uani 1 1 d .
C15 C 0.74400(18) 0.49762(17) 0.02792(10) 0.0279(4) Uani 1 1 d .
H15A H 0.6944 0.4287 0.0470 0.034 Uiso 1 1 calc R
C16 C 0.68541(18) 0.57852(18) -0.02374(11) 0.0319(4) Uani 1 1 d .
H16A H 0.5959 0.5653 -0.0391 0.038 Uiso 1 1 calc R
C17 C 0.7561(2) 0.67848(18) -0.05317(10) 0.0321(4) Uani 1 1 d .
H17A H 0.7157 0.7340 -0.0886 0.039 Uiso 1 1 calc R
C18 C 0.8866(2) 0.69677(16) -0.03049(10) 0.0292(4) Uani 1 1 d .
H18A H 0.9361 0.7646 -0.0510 0.035 Uiso 1 1 calc R
C19 C 0.94522(18) 0.61725(16) 0.02165(10) 0.0262(4) Uani 1 1 d .
H19A H 1.0346 0.6316 0.0369 0.031 Uiso 1 1 calc R
C20 C 1.03159(17) 0.44842(16) 0.15833(9) 0.0250(4) Uani 1 1 d .
C21 C 1.09912(17) 0.34731(16) 0.20211(10) 0.0256(4) Uani 1 1 d .
C22 C 1.15442(17) 0.24398(16) 0.16476(10) 0.0273(4) Uani 1 1 d .
H22A H 1.1427 0.2346 0.1113 0.033 Uiso 1 1 calc R
C23 C 1.22610(18) 0.15524(18) 0.20497(11) 0.0317(4) Uani 1 1 d .
H23A H 1.2626 0.0851 0.1791 0.038 Uiso 1 1 calc R
C24 C 1.24465(19) 0.16835(18) 0.28246(11) 0.0341(4) Uani 1 1 d .
H24A H 1.2940 0.1073 0.3099 0.041 Uiso 1 1 calc R
C25 C 1.1916(2) 0.27012(19) 0.32021(10) 0.0339(4) Uani 1 1 d .
H25A H 1.2048 0.2792 0.3735 0.041 Uiso 1 1 calc R
C26 C 1.11871(18) 0.35937(17) 0.28030(10) 0.0297(4) Uani 1 1 d .
H26A H 1.0821 0.4291 0.3066 0.036 Uiso 1 1 calc R

loop_
_atom_site_aniso_label
_atom_site_aniso_U_11
_atom_site_aniso_U_22
_atom_site_aniso_U_33
_atom_site_aniso_U_23
_atom_site_aniso_U_13
_atom_site_aniso_U_12
N1 0.0219(7) 0.0204(7) 0.0251(7) -0.0002(5) -0.0012(6) -0.0032(6)
N2 0.0281(8) 0.0206(7) 0.0355(8) -0.0008(6) -0.0069(6) -0.0025(6)
C1 0.0184(8) 0.0199(8) 0.0257(8) 0.0009(6) -0.0017(6) 0.0021(6)
C2 0.0224(8) 0.0274(9) 0.0274(8) 0.0043(7) 0.0015(7) 0.0017(7)
C3 0.0258(9) 0.0355(10) 0.0270(8) 0.0011(7) 0.0017(7) 0.0080(8)
C4 0.0324(9) 0.0308(10) 0.0276(8) -0.0075(7) -0.0050(7) 0.0082(8)
C5 0.0248(8) 0.0218(8) 0.0339(9) -0.0010(7) -0.0059(7) 0.0002(7)
C6 0.0180(7) 0.0198(8) 0.0258(8) 0.0018(6) -0.0028(6) 0.0011(7)
C7 0.0188(7) 0.0241(8) 0.0248(7) 0.0058(6) -0.0028(6) 0.0027(7)
C8 0.0226(8) 0.0278(9) 0.0316(8) 0.0094(7) -0.0035(7) 0.0011(7)
C9 0.0233(8) 0.0486(11) 0.0300(9) 0.0171(9) 0.0023(7) 0.0004(8)
C10 0.0278(9) 0.0487(11) 0.0203(8) 0.0058(8) 0.0004(7) 0.0093(9)
C11 0.0284(9) 0.0316(9) 0.0249(8) 0.0001(7) -0.0049(7) 0.0047(8)
C12 0.0204(8) 0.0261(8) 0.0224(7) 0.0022(6) -0.0040(6) 0.0017(7)
C13 0.0239(8) 0.0221(8) 0.0285(8) -0.0022(7) 0.0027(7) -0.0015(7)
C14 0.0233(8) 0.0236(8) 0.0240(7) -0.0026(6) 0.0014(7) 0.0000(7)
C15 0.0252(8) 0.0265(8) 0.0322(8) 0.0008(7) 0.0011(7) -0.0015(7)
C16 0.0246(9) 0.0400(10) 0.0312(8) -0.0008(8) -0.0024(7) 0.0057(8)
C17 0.0372(10) 0.0335(10) 0.0255(8) 0.0035(7) 0.0027(8) 0.0134(8)
C18 0.0375(10) 0.0229(8) 0.0273(8) 0.0004(7) 0.0072(7) 0.0031(8)
C19 0.0266(9) 0.0231(8) 0.0289(8) -0.0024(7) 0.0013(7) -0.0006(7)
C20 0.0226(8) 0.0238(8) 0.0287(8) -0.0008(7) 0.0016(7) -0.0015(7)
C21 0.0221(8) 0.0244(9) 0.0302(8) 0.0025(7) -0.0029(7) -0.0028(7)
C22 0.0230(8) 0.0277(9) 0.0313(8) 0.0021(7) -0.0008(7) -0.0015(7)
C23 0.0238(9) 0.0288(9) 0.0426(10) 0.0084(8) 0.0042(8) 0.0016(7)
C24 0.0252(9) 0.0374(11) 0.0398(10) 0.0138(8) -0.0026(8) -0.0035(8)
C25 0.0324(10) 0.0413(11) 0.0278(9) 0.0076(8) -0.0053(7) -0.0117(9)
C26 0.0306(9) 0.0262(9) 0.0324(9) 0.0001(7) -0.0019(8) -0.0084(8)

loop_
_atom_type_symbol
_atom_type_description
_atom_type_scat_dispersion_real
_atom_type_scat_dispersion_imag
_atom_type_scat_source
C C 0.0181 0.0091 'International Tables Vol C Tables 4.2.6.8 and 6.1.1.4'
H H 0.0000 0.0000 'International Tables Vol C Tables 4.2.6.8 and 6.1.1.4'
N N 0.0311 0.0180 'International Tables Vol C Tables 4.2.6.8 and 6.1.1.4'

loop_
_geom_angle_atom_site_label_1
_geom_angle_atom_site_label_2
_geom_angle_atom_site_label_3
_geom_angle
C12 N1 C1 108.22(13)
C12 N1 C13 126.04(14)
C1 N1 C13 124.08(14)
N1 C1 C2 128.55(15)
N1 C1 C6 109.56(14)
C2 C1 C6 121.88(15)
C3 C2 C1 117.54(16)
C2 C3 C4 121.52(16)
C5 C4 C3 120.91(16)
C4 C5 C6 118.81(16)
C5 C6 C1 119.33(15)
C5 C6 C7 134.22(15)
C1 C6 C7 106.37(14)
C8 C7 C12 119.62(15)
C8 C7 C6 133.61(16)
C12 C7 C6 106.63(14)
C9 C8 C7 118.77(17)
C8 C9 C10 120.82(17)
C11 C10 C9 121.87(16)
C10 C11 C12 117.50(17)
N1 C12 C11 129.48(16)
N1 C12 C7 109.10(14)
C11 C12 C7 121.39(16)
C20 C13 N1 117.45(15)
C20 C13 C14 127.33(16)
N1 C13 C14 115.13(14)
C15 C14 C19 117.46(16)
C15 C14 C13 119.81(15)
C19 C14 C13 122.65(16)
C16 C15 C14 121.15(17)
C17 C16 C15 120.52(17)
C16 C17 C18 119.25(16)
C19 C18 C17 120.55(17)
C18 C19 C14 121.06(17)
C13 C20 N2 122.47(16)
C13 C20 C21 122.82(16)
N2 C20 C21 114.69(15)
C26 C21 C22 118.59(16)
C26 C21 C20 120.39(16)
C22 C21 C20 120.78(16)
C23 C22 C21 120.56(17)
C24 C23 C22 120.22(19)
C23 C24 C25 120.04(17)
C24 C25 C26 120.10(17)
C25 C26 C21 120.48(18)

loop_
_geom_bond_atom_site_label_1
_geom_bond_atom_site_label_2
_geom_bond_distance
N1 C12 1.388(2)
N1 C1 1.390(2)
N1 C13 1.436(2)
N2 C20 1.387(2)
C1 C2 1.390(2)
C1 C6 1.411(2)
C2 C3 1.377(3)
C3 C4 1.398(3)
C4 C5 1.382(3)
C5 C6 1.394(2)
C6 C7 1.447(2)
C7 C8 1.395(2)
C7 C12 1.418(2)
C8 C9 1.384(3)
C9 C10 1.392(3)
C10 C11 1.383(3)
C11 C12 1.392(2)
C13 C20 1.356(2)
C13 C14 1.477(2)
C14 C15 1.397(2)
C14 C19 1.405(2)
C15 C16 1.384(3)
C16 C17 1.383(3)
C17 C18 1.384(3)
C18 C19 1.381(2)
C20 C21 1.489(2)
C21 C26 1.392(3)
C21 C22 1.399(2)
C22 C23 1.384(2)
C23 C24 1.379(3)
C24 C25 1.380(3)
C25 C26 1.391(3)
